data_7222455
loop_
_publ_author_name
'Alizadeh, Abdolali'
'Vahabi, Amir Hossein'
'Bazgir, Ayoob'
'Khavasi, Hamid Reza'
'Zhu, Zhe'
'Ng, Seik Weng'

_publ_section_title
;
 Highly mild approach towards synthesis of tetrasubstituted thiophenes by
 an organic salt afforded by cyclic thioureas and ketene dithioacetals
;
_journal_issue 103
_journal_name_full 'RSC Adv.'
_journal_page_first 85028
_journal_paper_doi 10.1039/C5RA15544D
_journal_volume 5
_journal_year 2015
_chemical_formula_sum 'C13 H9 N3 O3 S2'
_chemical_formula_weight 319.35
_chemical_name_systematic
;
 ?
;
_space_group_IT_number 14
_symmetry_cell_setting monoclinic
_symmetry_space_group_name_Hall '-P 2yn'
_symmetry_space_group_name_H-M 'P 1 21/n 1'
_atom_sites_solution_hydrogens geom
_atom_sites_solution_primary direct
_atom_sites_solution_secondary difmap
_audit_creation_method SHELXL-97
_audit_update_record
;
2015-09-14 deposited with the CCDC.
2015-09-23 downloaded from the CCDC.
;
_cell_angle_alpha 90.00
_cell_angle_beta 107.813(13)
_cell_angle_gamma 90.00
_cell_formula_units_Z 4
_cell_length_a 18.882(2)
_cell_length_b 3.9209(5)
_cell_length_c 20.007(2)
_cell_measurement_reflns_used 2513
_cell_measurement_temperature 295(2)
_cell_measurement_theta_max 25.10
_cell_measurement_theta_min 3.56
_cell_volume 1410.2(3)
_computing_structure_refinement 'SHELXL-97 (Sheldrick, 1997)'
_diffrn_ambient_temperature 295(2)
_diffrn_measured_fraction_theta_full 0.997
_diffrn_measured_fraction_theta_max 0.997
_diffrn_measurement_device_type 'Xcalibur, Atlas, Gemini ultra'
_diffrn_measurement_method '\w scans'
_diffrn_radiation_monochromator graphite
_diffrn_radiation_source 'fine-focus sealed tube'
_diffrn_radiation_type MoK\a
_diffrn_radiation_wavelength 0.71073
_diffrn_reflns_av_R_equivalents 0.0307
_diffrn_reflns_av_sigmaI/netI 0.0433
_diffrn_reflns_limit_h_max 22
_diffrn_reflns_limit_h_min -20
_diffrn_reflns_limit_k_max 4
_diffrn_reflns_limit_k_min -4
_diffrn_reflns_limit_l_max 16
_diffrn_reflns_limit_l_min -23
_diffrn_reflns_number 5032
_diffrn_reflns_theta_full 25.10
_diffrn_reflns_theta_max 25.10
_diffrn_reflns_theta_min 3.56
_diffrn_standards_decay_% 0
_diffrn_standards_interval_count 0
_diffrn_standards_interval_time 0
_diffrn_standards_number 0
_exptl_absorpt_coefficient_mu 0.390
_exptl_absorpt_correction_T_max 0.9156
_exptl_absorpt_correction_T_min 0.8853
_exptl_crystal_colour Yellow
_exptl_crystal_density_diffrn 1.504
_exptl_crystal_density_method 'not measured'
_exptl_crystal_description Block
_exptl_crystal_F_000 656
_exptl_crystal_size_max 0.32
_exptl_crystal_size_mid 0.26
_exptl_crystal_size_min 0.23
_refine_diff_density_max 0.259
_refine_diff_density_min -0.320
_refine_diff_density_rms 0.057
_refine_ls_extinction_method none
_refine_ls_goodness_of_fit_ref 0.854
_refine_ls_hydrogen_treatment mixed
_refine_ls_matrix_type full
_refine_ls_number_parameters 191
_refine_ls_number_reflns 2513
_refine_ls_number_restraints 0
_refine_ls_restrained_S_all 0.854
_refine_ls_R_factor_all 0.0554
_refine_ls_R_factor_gt 0.0406
_refine_ls_shift/su_max 0.000
_refine_ls_shift/su_mean 0.000
_refine_ls_structure_factor_coef Fsqd
_refine_ls_weighting_details 'calc w=1/[\s^2^(Fo^2^)+(0.1129P)^2^+0.4012P] where P=(Fo^2^+2Fc^2^)/3'
_refine_ls_weighting_scheme calc
_refine_ls_wR_factor_gt 0.1192
_refine_ls_wR_factor_ref 0.1409
_reflns_number_gt 2013
_reflns_number_total 2513
_reflns_threshold_expression >2sigma(I)
_cod_data_source_file c5ra15544d1.cif
_cod_data_source_block amv228
_cod_original_sg_symbol_H-M P21/n
_cod_database_code 7222455

loop_
_symmetry_equiv_pos_as_xyz
'x, y, z'
'-x+1/2, y+1/2, -z+1/2'
'-x, -y, -z'
'x-1/2, -y-1/2, z-1/2'

loop_
_atom_site_label
_atom_site_type_symbol
_atom_site_fract_x
_atom_site_fract_y
_atom_site_fract_z
_atom_site_U_iso_or_equiv
_atom_site_adp_type
_atom_site_occupancy
_atom_site_symmetry_multiplicity
_atom_site_calc_flag
_atom_site_refinement_flags
N2 N 1.08597(16) 0.2838(9) 0.40724(12) 0.0685(9) Uani 1 1 d .
H2A H 1.1280 0.3677 0.4071 0.082 Uiso 1 1 calc R
H2B H 1.0787 0.2305 0.4463 0.082 Uiso 1 1 calc R
C13 C 0.79275(17) -0.0364(8) 0.15822(15) 0.0524(8) Uani 1 1 d .
H13A H 0.7934 0.2010 0.1467 0.079 Uiso 1 1 calc R
H13B H 0.7429 -0.1221 0.1403 0.079 Uiso 1 1 calc R
H13C H 0.8246 -0.1609 0.1376 0.079 Uiso 1 1 calc R
N3 N 0.9168(2) -0.0912(11) 0.44477(16) 0.0913(13) Uani 1 1 d .
S1 S 0.95606(3) 0.21961(16) 0.21465(3) 0.0326(2) Uani 1 1 d .
S2 S 0.82502(4) -0.08688(17) 0.25148(4) 0.0395(2) Uani 1 1 d .
C3 C 1.17819(14) 0.3762(7) 0.18384(14) 0.0373(6) Uani 1 1 d .
H3 H 1.2153 0.2709 0.2196 0.045 Uiso 1 1 calc R
O3 O 1.16362(12) 0.4685(7) 0.31855(10) 0.0595(6) Uani 1 1 d .
C10 C 0.96015(15) 0.1031(7) 0.34158(14) 0.0403(6) Uani 1 1 d .
C11 C 0.91391(14) 0.0762(6) 0.27371(13) 0.0330(6) Uani 1 1 d .
C4 C 1.11214(13) 0.4713(6) 0.19595(13) 0.0319(6) Uani 1 1 d .
C5 C 1.05629(14) 0.6214(6) 0.14176(13) 0.0341(6) Uani 1 1 d .
H5 H 1.0113 0.6791 0.1487 0.041 Uiso 1 1 calc R
C1 C 1.13387(15) 0.5910(7) 0.06869(13) 0.0371(6) Uani 1 1 d .
C7 C 1.10645(14) 0.4210(7) 0.26860(13) 0.0381(6) Uani 1 1 d .
C6 C 1.06721(15) 0.6854(7) 0.07772(14) 0.0391(6) Uani 1 1 d .
H6 H 1.0304 0.7897 0.0416 0.047 Uiso 1 1 calc R
N1 N 1.14639(16) 0.6701(8) 0.00110(14) 0.0598(7) Uani 1 1 d .
O1 O 1.2028(2) 0.5676(9) -0.00852(16) 0.1043(11) Uani 1 1 d .
C2 C 1.18983(15) 0.4342(7) 0.12042(14) 0.0400(6) Uani 1 1 d .
H2 H 1.2340 0.3698 0.1126 0.048 Uiso 1 1 calc R
C9 C 1.03200(16) 0.2362(7) 0.34679(14) 0.0414(7) Uani 1 1 d .
C12 C 0.93710(18) -0.0033(9) 0.39961(15) 0.0566(9) Uani 1 1 d .
C8 C 1.03877(14) 0.3152(7) 0.28081(12) 0.0360(6) Uani 1 1 d .
O2 O 1.09935(15) 0.8391(9) -0.04145(12) 0.0880(9) Uani 1 1 d .

loop_
_atom_site_aniso_label
_atom_site_aniso_U_11
_atom_site_aniso_U_22
_atom_site_aniso_U_33
_atom_site_aniso_U_23
_atom_site_aniso_U_13
_atom_site_aniso_U_12
N2 0.0559(17) 0.119(3) 0.0293(12) 0.0074(14) 0.0110(11) -0.0322(17)
C13 0.0502(18) 0.0643(19) 0.0435(16) -0.0003(15) 0.0155(13) -0.0066(15)
N3 0.085(2) 0.149(4) 0.0473(17) 0.014(2) 0.0320(16) -0.037(2)
S1 0.0312(4) 0.0389(4) 0.0309(4) 0.0017(3) 0.0143(3) -0.0024(3)
S2 0.0331(4) 0.0438(4) 0.0468(4) 0.0034(3) 0.0200(3) -0.0026(3)
C3 0.0287(13) 0.0436(15) 0.0377(14) 0.0023(12) 0.0076(10) -0.0017(11)
O3 0.0435(12) 0.1010(18) 0.0323(10) 0.0008(11) 0.0090(9) -0.0261(12)
C10 0.0417(15) 0.0467(16) 0.0381(14) 0.0035(12) 0.0203(11) -0.0068(12)
C11 0.0352(13) 0.0295(12) 0.0402(14) 0.0015(11) 0.0203(11) 0.0002(10)
C4 0.0313(13) 0.0321(12) 0.0336(13) -0.0004(10) 0.0118(10) -0.0072(10)
C5 0.0300(13) 0.0360(14) 0.0396(14) 0.0031(11) 0.0159(11) 0.0032(11)
C1 0.0423(15) 0.0428(14) 0.0294(13) -0.0011(11) 0.0155(11) -0.0062(12)
C7 0.0368(15) 0.0485(16) 0.0302(13) 0.0023(12) 0.0121(11) -0.0077(12)
C6 0.0376(14) 0.0418(14) 0.0367(14) 0.0095(12) 0.0097(11) -0.0008(12)
N1 0.0585(17) 0.0865(19) 0.0418(14) 0.0038(15) 0.0260(13) -0.0111(16)
O1 0.108(2) 0.157(3) 0.0750(18) 0.026(2) 0.0684(18) 0.033(2)
C2 0.0313(14) 0.0497(16) 0.0426(15) -0.0028(12) 0.0168(11) 0.0001(12)
C9 0.0426(15) 0.0490(16) 0.0349(14) 0.0021(12) 0.0153(12) -0.0090(12)
C12 0.0499(18) 0.084(2) 0.0399(17) 0.0037(16) 0.0204(14) -0.0163(17)
C8 0.0353(14) 0.0440(14) 0.0301(13) 0.0008(11) 0.0122(11) -0.0051(11)
O2 0.0742(18) 0.146(3) 0.0427(13) 0.0343(16) 0.0159(12) 0.0021(18)

loop_
_atom_type_symbol
_atom_type_description
_atom_type_scat_dispersion_real
_atom_type_scat_dispersion_imag
_atom_type_scat_source
C C 0.0033 0.0016 'International Tables Vol C Tables 4.2.6.8 and 6.1.1.4'
H H 0.0000 0.0000 'International Tables Vol C Tables 4.2.6.8 and 6.1.1.4'
N N 0.0061 0.0033 'International Tables Vol C Tables 4.2.6.8 and 6.1.1.4'
O O 0.0106 0.0060 'International Tables Vol C Tables 4.2.6.8 and 6.1.1.4'
S S 0.1246 0.1234 'International Tables Vol C Tables 4.2.6.8 and 6.1.1.4'

loop_
_geom_angle_atom_site_label_1
_geom_angle_atom_site_label_2
_geom_angle_atom_site_label_3
_geom_angle
C9 N2 H2A 120.0
C9 N2 H2B 120.0
H2A N2 H2B 120.0
S2 C13 H13A 109.5
S2 C13 H13B 109.5
H13A C13 H13B 109.5
S2 C13 H13C 109.5
H13A C13 H13C 109.5
H13B C13 H13C 109.5
C11 S1 C8 92.52(12)
C11 S2 C13 102.86(13)
C2 C3 C4 121.5(2)
C2 C3 H3 119.3
C4 C3 H3 119.3
C11 C10 C12 121.6(3)
C11 C10 C9 113.7(2)
C12 C10 C9 124.7(3)
C10 C11 S1 111.59(19)
C10 C11 S2 123.9(2)
S1 C11 S2 124.52(16)
C5 C4 C3 118.9(2)
C5 C4 C7 123.2(2)
C3 C4 C7 117.8(2)
C6 C5 C4 120.5(2)
C6 C5 H5 119.8
C4 C5 H5 119.8
C6 C1 C2 122.9(2)
C6 C1 N1 118.3(2)
C2 C1 N1 118.8(2)
O3 C7 C8 120.5(2)
O3 C7 C4 117.2(2)
C8 C7 C4 122.3(2)
C1 C6 C5 118.4(2)
C1 C6 H6 120.8
C5 C6 H6 120.8
O1 N1 O2 124.0(3)
O1 N1 C1 118.2(3)
O2 N1 C1 117.8(3)
C3 C2 C1 117.8(2)
C3 C2 H2 121.1
C1 C2 H2 121.1
N2 C9 C8 124.0(2)
N2 C9 C10 124.2(2)
C8 C9 C10 111.8(2)
N3 C12 C10 178.1(3)
C9 C8 C7 124.6(2)
C9 C8 S1 110.37(19)
C7 C8 S1 124.63(19)

loop_
_geom_bond_atom_site_label_1
_geom_bond_atom_site_label_2
_geom_bond_distance
N2 C9 1.335(4)
N2 H2A 0.8600
N2 H2B 0.8600
C13 S2 1.788(3)
C13 H13A 0.9600
C13 H13B 0.9600
C13 H13C 0.9600
N3 C12 1.138(4)
S1 C11 1.709(2)
S1 C8 1.751(3)
S2 C11 1.723(3)
C3 C2 1.371(4)
C3 C4 1.392(4)
C3 H3 0.9300
O3 C7 1.240(3)
C10 C11 1.375(4)
C10 C12 1.422(4)
C10 C9 1.427(4)
C4 C5 1.391(4)
C4 C7 1.503(3)
C5 C6 1.382(3)
C5 H5 0.9300
C1 C6 1.376(4)
C1 C2 1.377(4)
C1 N1 1.475(3)
C7 C8 1.434(4)
C6 H6 0.9300
N1 O1 1.207(4)
N1 O2 1.221(4)
C2 H2 0.9300
C9 C8 1.399(3)

loop_
_geom_torsion_atom_site_label_1
_geom_torsion_atom_site_label_2
_geom_torsion_atom_site_label_3
_geom_torsion_atom_site_label_4
_geom_torsion
C12 C10 C11 S1 -179.5(2)
C9 C10 C11 S1 -1.2(3)
C12 C10 C11 S2 -0.3(4)
C9 C10 C11 S2 178.13(19)
C8 S1 C11 C10 0.8(2)
C8 S1 C11 S2 -178.48(17)
C13 S2 C11 C10 177.4(2)
C13 S2 C11 S1 -3.4(2)
C2 C3 C4 C5 1.5(4)
C2 C3 C4 C7 -175.6(2)
C3 C4 C5 C6 -2.2(4)
C7 C4 C5 C6 174.8(2)
C5 C4 C7 O3 -141.1(3)
C3 C4 C7 O3 35.8(4)
C5 C4 C7 C8 40.2(4)
C3 C4 C7 C8 -142.8(3)
C2 C1 C6 C5 0.4(4)
N1 C1 C6 C5 -178.0(2)
C4 C5 C6 C1 1.3(4)
C6 C1 N1 O1 -175.2(3)
C2 C1 N1 O1 6.3(4)
C6 C1 N1 O2 5.6(4)
C2 C1 N1 O2 -172.8(3)
C4 C3 C2 C1 0.1(4)
C6 C1 C2 C3 -1.1(4)
N1 C1 C2 C3 177.3(3)
C11 C10 C9 N2 -179.8(3)
C12 C10 C9 N2 -1.5(5)
C11 C10 C9 C8 1.0(4)
C12 C10 C9 C8 179.3(3)
C11 C10 C12 N3 1(13)
C9 C10 C12 N3 -177(100)
N2 C9 C8 C7 7.3(5)
C10 C9 C8 C7 -173.5(3)
N2 C9 C8 S1 -179.6(3)
C10 C9 C8 S1 -0.3(3)
O3 C7 C8 C9 -4.4(5)
C4 C7 C8 C9 174.2(2)
O3 C7 C8 S1 -176.6(2)
C4 C7 C8 S1 2.0(4)
C11 S1 C8 C9 -0.3(2)
C11 S1 C8 C7 172.9(3)
